data_4115772
loop_
_publ_author_name
'Magalie Claeys-Bruno'
'Dawn Toronto'
'Jacques P\'ecaut'
'Michel Bardet'
'Jean-Claude Marchon'

_publ_section_title
;
 Three-Point versus Two-Point Attachment of (R)- and (S)-Amino Acid Methyl
 Esters to a Cobalt(III) Chiroporphyrin: Implications for the Analysis of
 Amino Acid Enantiomers by 1H NMR Spectroscopy
;
_journal_name_full 'Journal of the American Chemical Society'
_journal_page_first 11067
_journal_page_last 11068
_journal_paper_doi 10.1021/ja016494x
_journal_volume 123
_journal_year 2001
_chemical_formula_sum 'C66 H82 Cl13 Co N6 O16'
_chemical_formula_weight 1735.16
_chemical_name_systematic
;
 ?
;
_space_group_IT_number 19
_symmetry_cell_setting orthorhombic
_symmetry_space_group_name_Hall 'P 2ac 2ab'
_symmetry_space_group_name_H-M 'P 21 21 21'
_atom_sites_solution_hydrogens geom
_atom_sites_solution_primary direct
_atom_sites_solution_secondary difmap
_audit_creation_method SHELXL-97
_cell_angle_alpha 90.00
_cell_angle_beta 90.00
_cell_angle_gamma 90.00
_cell_formula_units_Z 4
_cell_length_a 17.0919(7)
_cell_length_b 19.9345(8)
_cell_length_c 23.5472(8)
_cell_measurement_temperature 193(2)
_cell_volume 8023.0(5)
_computing_cell_refinement 'Bruker SMART'
_computing_data_collection 'Bruker SMART'
_computing_data_reduction 'Bruker SHELXTL'
_computing_molecular_graphics 'Bruker SHELXTL'
_computing_publication_material 'Bruker SHELXTL'
_computing_structure_refinement 'SHELXL-97 (Sheldrick, 1997)'
_computing_structure_solution 'SHELXS-97 (Sheldrick, 1990)'
_diffrn_ambient_temperature 193(2)
_diffrn_measured_fraction_theta_full 0.870
_diffrn_measured_fraction_theta_max 0.870
_diffrn_measurement_device_type 'CCD area detector'
_diffrn_measurement_method 'phi and omega scans'
_diffrn_radiation_monochromator graphite
_diffrn_radiation_source 'fine-focus sealed tube'
_diffrn_radiation_type MoK\a
_diffrn_radiation_wavelength 0.71073
_diffrn_reflns_av_R_equivalents 0.0465
_diffrn_reflns_av_sigmaI/netI 0.1233
_diffrn_reflns_limit_h_max 22
_diffrn_reflns_limit_h_min -9
_diffrn_reflns_limit_k_max 17
_diffrn_reflns_limit_k_min -26
_diffrn_reflns_limit_l_max 30
_diffrn_reflns_limit_l_min -20
_diffrn_reflns_number 33152
_diffrn_reflns_theta_full 29.65
_diffrn_reflns_theta_max 29.65
_diffrn_reflns_theta_min 1.57
_exptl_absorpt_coefficient_mu 0.712
_exptl_absorpt_correction_type none
_exptl_crystal_density_diffrn 1.437
_exptl_crystal_F_000 3584
_exptl_crystal_size_max 0.2
_exptl_crystal_size_mid 0.3
_exptl_crystal_size_min 0.5
_refine_diff_density_max 0.781
_refine_diff_density_min -0.571
_refine_diff_density_rms 0.103
_refine_ls_abs_structure_details 'Flack H D (1983), Acta Cryst. A39, 876-881'
_refine_ls_abs_structure_Flack 0.006(16)
_refine_ls_extinction_method none
_refine_ls_goodness_of_fit_ref 0.928
_refine_ls_hydrogen_treatment mixed
_refine_ls_matrix_type full
_refine_ls_number_parameters 919
_refine_ls_number_reflns 18983
_refine_ls_number_restraints 0
_refine_ls_restrained_S_all 0.928
_refine_ls_R_factor_all 0.1192
_refine_ls_R_factor_gt 0.0597
_refine_ls_shift/su_max 0.002
_refine_ls_shift/su_mean 0.000
_refine_ls_structure_factor_coef Fsqd
_refine_ls_weighting_details 'calc w=1/[\s^2^(Fo^2^)+(0.0865P)^2^+0.0000P] where P=(Fo^2^+2Fc^2^)/3'
_refine_ls_weighting_scheme calc
_refine_ls_wR_factor_gt 0.1473
_refine_ls_wR_factor_ref 0.1659
_reflns_number_gt 10127
_reflns_number_total 18983
_reflns_threshold_expression >2sigma(I)
_cod_data_source_file ja016494x_s2_5.cif
_cod_data_source_block Sglu
_cod_database_code 4115772

loop_
_symmetry_equiv_pos_as_xyz
'x, y, z'
'-x+1/2, -y, z+1/2'
'-x, y+1/2, -z+1/2'
'x+1/2, -y+1/2, -z'

loop_
_atom_site_label
_atom_site_type_symbol
_atom_site_fract_x
_atom_site_fract_y
_atom_site_fract_z
_atom_site_U_iso_or_equiv
_atom_site_adp_type
_atom_site_occupancy
_atom_site_symmetry_multiplicity
_atom_site_calc_flag
_atom_site_refinement_flags
Co Co 0.23774(3) 0.41634(3) 0.09861(2) 0.02202(13) Uani 1 1 d .
O21 O 0.2593(2) 0.4623(2) 0.31416(15) 0.0611(11) Uani 1 1 d .
O22 O 0.3561(2) 0.5012(2) 0.36880(17) 0.0629(11) Uani 1 1 d .
O31 O 0.5191(2) 0.49739(18) 0.05059(18) 0.0547(10) Uani 1 1 d .
O32 O 0.60142(19) 0.56401(19) 0.09866(18) 0.0602(11) Uani 1 1 d .
O41 O -0.01495(18) 0.48478(16) 0.10522(14) 0.0389(8) Uani 1 1 d .
O42 O -0.13564(18) 0.45696(17) 0.07624(15) 0.0455(9) Uani 1 1 d .
O51 O 0.2659(2) 0.25419(17) -0.03596(15) 0.0517(9) Uani 1 1 d .
O52 O 0.1951(2) 0.19393(19) -0.09723(17) 0.0577(10) Uani 1 1 d .
O61 O 0.1087(2) 0.30913(18) 0.23382(16) 0.0485(9) Uani 1 1 d .
O62 O 0.05198(18) 0.34726(16) 0.15444(14) 0.0375(8) Uani 1 1 d .
O63 O -0.0550(3) 0.3797(2) 0.2557(2) 0.0765(13) Uani 1 1 d .
O64 O -0.0093(3) 0.3551(3) 0.34210(19) 0.0995(18) Uani 1 1 d .
O71 O 0.4943(2) 0.3526(2) -0.02685(18) 0.0672(12) Uani 1 1 d .
O72 O 0.3873(2) 0.4076(2) -0.05510(15) 0.0556(10) Uani 1 1 d .
O73 O 0.4955(4) 0.2016(3) 0.1271(2) 0.113(2) Uani 1 1 d .
O74 O 0.5267(3) 0.2692(3) 0.1955(2) 0.0963(16) Uani 1 1 d .
N1 N 0.25034(19) 0.33410(15) 0.14133(14) 0.0240(8) Uani 1 1 d .
N2 N 0.32160(19) 0.45793(16) 0.14266(15) 0.0248(8) Uani 1 1 d .
N3 N 0.22619(18) 0.49814(16) 0.05494(14) 0.0219(8) Uani 1 1 d .
N4 N 0.15608(18) 0.37599(16) 0.05357(15) 0.0243(8) Uani 1 1 d .
N5 N 0.1565(2) 0.45292(17) 0.15076(16) 0.0297(9) Uani 1 1 d .
H5A H 0.1720 0.4959 0.1595 0.036 Uiso 1 1 calc R
H5B H 0.1116 0.4569 0.1295 0.036 Uiso 1 1 calc R
N6 N 0.30950(19) 0.38163(18) 0.03808(16) 0.0278(9) Uani 1 1 d .
H6A H 0.2925 0.3389 0.0299 0.033 Uiso 1 1 calc R
H6B H 0.2996 0.4071 0.0063 0.033 Uiso 1 1 calc R
C1 C 0.2294(2) 0.27052(19) 0.12244(18) 0.0243(9) Uani 1 1 d .
C2 C 0.2570(3) 0.2227(2) 0.1620(2) 0.0349(11) Uani 1 1 d .
H2 H 0.2512 0.1754 0.1587 0.042 Uiso 1 1 calc R
C3 C 0.2926(3) 0.2546(2) 0.2047(2) 0.0342(11) Uani 1 1 d .
H3 H 0.3145 0.2344 0.2376 0.041 Uiso 1 1 calc R
C4 C 0.2915(3) 0.3258(2) 0.19175(19) 0.0314(11) Uani 1 1 d .
C5 C 0.3336(3) 0.3745(2) 0.21952(19) 0.0313(11) Uani 1 1 d .
C6 C 0.3514(2) 0.4361(2) 0.1943(2) 0.0302(10) Uani 1 1 d .
C7 C 0.4115(3) 0.4813(3) 0.2124(2) 0.0396(12) Uani 1 1 d .
H7 H 0.4399 0.4788 0.2470 0.047 Uiso 1 1 calc R
C8 C 0.4203(3) 0.5276(3) 0.1721(2) 0.0427(13) Uani 1 1 d .
H8 H 0.4576 0.5630 0.1721 0.051 Uiso 1 1 calc R
C9 C 0.3628(2) 0.5144(2) 0.1283(2) 0.0306(11) Uani 1 1 d .
C10 C 0.3495(2) 0.5554(2) 0.08136(19) 0.0271(10) Uani 1 1 d .
C11 C 0.2810(2) 0.54925(19) 0.04902(18) 0.0229(9) Uani 1 1 d .
C12 C 0.2522(2) 0.5985(2) 0.01037(19) 0.0303(10) Uani 1 1 d .
H12 H 0.2793 0.6375 -0.0020 0.036 Uiso 1 1 calc R
C13 C 0.1792(2) 0.5796(2) -0.00545(19) 0.0297(10) Uani 1 1 d .
H13 H 0.1452 0.6032 -0.0303 0.036 Uiso 1 1 calc R
C14 C 0.1631(2) 0.5173(2) 0.02229(18) 0.0248(10) Uani 1 1 d .
C15 C 0.0973(2) 0.4786(2) 0.01302(18) 0.0246(9) Uani 1 1 d .
C16 C 0.0984(2) 0.4086(2) 0.02417(18) 0.0272(10) Uani 1 1 d .
C17 C 0.0479(2) 0.3604(2) -0.0011(2) 0.0322(11) Uani 1 1 d .
H17 H 0.0016 0.3697 -0.0220 0.039 Uiso 1 1 calc R
C18 C 0.0774(3) 0.2992(2) 0.0100(2) 0.0332(11) Uani 1 1 d .
H18 H 0.0577 0.2577 -0.0037 0.040 Uiso 1 1 calc R
C19 C 0.1439(2) 0.3080(2) 0.04619(18) 0.0243(9) Uani 1 1 d .
C20 C 0.1842(2) 0.2578(2) 0.07551(19) 0.0271(10) Uani 1 1 d .
C21 C 0.3779(3) 0.3556(2) 0.2719(2) 0.0399(12) Uani 1 1 d .
H21 H 0.4313 0.3382 0.2631 0.048 Uiso 1 1 calc R
C22 C 0.3448(4) 0.3257(3) 0.3260(2) 0.0504(15) Uani 1 1 d .
C23 C 0.2568(4) 0.3140(3) 0.3349(2) 0.0592(16) Uani 1 1 d .
H23A H 0.2457 0.2658 0.3333 0.089 Uiso 1 1 calc R
H23B H 0.2274 0.3370 0.3049 0.089 Uiso 1 1 calc R
H23C H 0.2411 0.3317 0.3720 0.089 Uiso 1 1 calc R
C24 C 0.3946(4) 0.2741(3) 0.3548(3) 0.071(2) Uani 1 1 d .
H24A H 0.4499 0.2841 0.3480 0.106 Uiso 1 1 calc R
H24B H 0.3823 0.2296 0.3395 0.106 Uiso 1 1 calc R
H24C H 0.3841 0.2747 0.3957 0.106 Uiso 1 1 calc R
C25 C 0.3764(3) 0.3977(3) 0.3273(2) 0.0416(13) Uani 1 1 d .
H25 H 0.4283 0.4030 0.3463 0.050 Uiso 1 1 calc R
C26 C 0.3224(4) 0.4554(3) 0.3343(2) 0.0503(15) Uani 1 1 d .
C27 C 0.3073(5) 0.5580(4) 0.3831(3) 0.104(3) Uani 1 1 d .
H27A H 0.3362 0.5883 0.4082 0.156 Uiso 1 1 calc R
H27B H 0.2600 0.5422 0.4025 0.156 Uiso 1 1 calc R
H27C H 0.2926 0.5818 0.3483 0.156 Uiso 1 1 calc R
C31 C 0.3997(3) 0.6150(2) 0.0700(2) 0.0370(12) Uani 1 1 d .
H31 H 0.3799 0.6563 0.0892 0.044 Uiso 1 1 calc R
C32 C 0.4381(3) 0.6299(3) 0.0147(2) 0.0451(14) Uani 1 1 d .
C33 C 0.4340(3) 0.5828(3) -0.0353(2) 0.0527(14) Uani 1 1 d .
H33A H 0.4638 0.6017 -0.0671 0.079 Uiso 1 1 calc R
H33B H 0.3793 0.5768 -0.0467 0.079 Uiso 1 1 calc R
H33C H 0.4564 0.5393 -0.0246 0.079 Uiso 1 1 calc R
C34 C 0.4388(3) 0.7033(3) -0.0046(3) 0.0654(18) Uani 1 1 d .
H34A H 0.4657 0.7069 -0.0412 0.098 Uiso 1 1 calc R
H34B H 0.4662 0.7306 0.0237 0.098 Uiso 1 1 calc R
H34C H 0.3849 0.7194 -0.0085 0.098 Uiso 1 1 calc R
C35 C 0.4890(3) 0.6139(3) 0.0654(2) 0.0433(13) Uani 1 1 d .
H35 H 0.5148 0.6542 0.0824 0.052 Uiso 1 1 calc R
C36 C 0.5363(3) 0.5515(3) 0.0703(2) 0.0429(13) Uani 1 1 d .
C37 C 0.6543(4) 0.5070(3) 0.1036(4) 0.087(2) Uani 1 1 d .
H37A H 0.7007 0.5202 0.1254 0.131 Uiso 1 1 calc R
H37B H 0.6702 0.4922 0.0657 0.131 Uiso 1 1 calc R
H37C H 0.6276 0.4701 0.1232 0.131 Uiso 1 1 calc R
C41 C 0.0280(2) 0.5066(2) -0.0177(2) 0.0280(10) Uani 1 1 d .
H41 H 0.0279 0.4960 -0.0592 0.034 Uiso 1 1 calc R
C42 C -0.0125(2) 0.5712(2) -0.0037(2) 0.0306(11) Uani 1 1 d .
C43 C 0.0104(3) 0.6153(2) 0.0451(2) 0.0427(13) Uani 1 1 d .
H43A H 0.0359 0.6558 0.0306 0.064 Uiso 1 1 calc R
H43B H 0.0467 0.5910 0.0700 0.064 Uiso 1 1 calc R
H43C H -0.0364 0.6278 0.0666 0.064 Uiso 1 1 calc R
C44 C -0.0452(3) 0.6091(3) -0.0536(2) 0.0465(14) Uani 1 1 d .
H44A H -0.0160 0.6509 -0.0587 0.070 Uiso 1 1 calc R
H44B H -0.1005 0.6194 -0.0467 0.070 Uiso 1 1 calc R
H44C H -0.0405 0.5816 -0.0879 0.070 Uiso 1 1 calc R
C45 C -0.0534(2) 0.5045(2) 0.0090(2) 0.0330(11) Uani 1 1 d .
H45 H -0.0969 0.4923 -0.0174 0.040 Uiso 1 1 calc R
C46 C -0.0635(3) 0.4818(2) 0.0684(2) 0.0325(11) Uani 1 1 d .
C47 C -0.1515(3) 0.4350(3) 0.1342(3) 0.0607(16) Uani 1 1 d .
H47A H -0.2050 0.4175 0.1366 0.091 Uiso 1 1 calc R
H47B H -0.1458 0.4731 0.1602 0.091 Uiso 1 1 calc R
H47C H -0.1144 0.3997 0.1448 0.091 Uiso 1 1 calc R
C51 C 0.1696(2) 0.1870(2) 0.05660(19) 0.0277(10) Uani 1 1 d .
H51 H 0.1210 0.1675 0.0736 0.033 Uiso 1 1 calc R
C52 C 0.2307(3) 0.1350(2) 0.0446(2) 0.0393(12) Uani 1 1 d .
C53 C 0.3186(3) 0.1501(3) 0.0472(2) 0.0488(14) Uani 1 1 d .
H53A H 0.3276 0.1971 0.0368 0.073 Uiso 1 1 calc R
H53B H 0.3464 0.1209 0.0206 0.073 Uiso 1 1 calc R
H53C H 0.3378 0.1422 0.0858 0.073 Uiso 1 1 calc R
C54 C 0.2096(3) 0.0626(2) 0.0594(3) 0.0575(16) Uani 1 1 d .
H54A H 0.2430 0.0471 0.0906 0.086 Uiso 1 1 calc R
H54B H 0.2178 0.0340 0.0261 0.086 Uiso 1 1 calc R
H54C H 0.1547 0.0603 0.0710 0.086 Uiso 1 1 calc R
C55 C 0.1825(3) 0.1647(2) -0.0035(2) 0.0374(12) Uani 1 1 d .
H55 H 0.1411 0.1345 -0.0192 0.045 Uiso 1 1 calc R
C56 C 0.2196(3) 0.2097(2) -0.0453(2) 0.0423(13) Uani 1 1 d .
C57 C 0.2286(5) 0.2339(4) -0.1434(3) 0.081(2) Uani 1 1 d .
H57A H 0.2071 0.2187 -0.1798 0.122 Uiso 1 1 calc R
H57B H 0.2856 0.2286 -0.1437 0.122 Uiso 1 1 calc R
H57C H 0.2154 0.2813 -0.1377 0.122 Uiso 1 1 calc R
C61 C 0.1330(3) 0.4220(2) 0.2045(2) 0.0330(11) Uani 1 1 d .
H61 H 0.1810 0.4177 0.2285 0.040 Uiso 1 1 calc R
C62 C 0.0979(3) 0.3523(2) 0.1983(2) 0.0344(11) Uani 1 1 d .
C63 C 0.0072(3) 0.2859(3) 0.1500(3) 0.0513(15) Uani 1 1 d .
H63A H -0.0257 0.2876 0.1159 0.077 Uiso 1 1 calc R
H63B H -0.0260 0.2809 0.1836 0.077 Uiso 1 1 calc R
H63C H 0.0430 0.2476 0.1473 0.077 Uiso 1 1 calc R
C64 C 0.0745(3) 0.4686(3) 0.2369(2) 0.0462(14) Uani 1 1 d .
H64A H 0.0987 0.5134 0.2414 0.055 Uiso 1 1 calc R
H64B H 0.0268 0.4741 0.2134 0.055 Uiso 1 1 calc R
C65 C 0.0507(4) 0.4432(3) 0.2947(3) 0.0663(18) Uani 1 1 d .
H65A H 0.0978 0.4256 0.3141 0.080 Uiso 1 1 calc R
H65B H 0.0310 0.4814 0.3173 0.080 Uiso 1 1 calc R
C66 C -0.0098(4) 0.3899(3) 0.2942(3) 0.0629(18) Uani 1 1 d .
C67 C -0.0648(6) 0.3020(5) 0.3451(4) 0.125(4) Uani 1 1 d .
H67A H -0.0599 0.2790 0.3817 0.188 Uiso 1 1 calc R
H67B H -0.0550 0.2700 0.3143 0.188 Uiso 1 1 calc R
H67C H -0.1178 0.3203 0.3413 0.188 Uiso 1 1 calc R
C71 C 0.3955(3) 0.3774(2) 0.0429(2) 0.0366(12) Uani 1 1 d .
H71 H 0.4153 0.4177 0.0636 0.044 Uiso 1 1 calc R
C72 C 0.4318(3) 0.3760(3) -0.0179(2) 0.0452(14) Uani 1 1 d .
C73 C 0.4203(5) 0.4089(4) -0.1142(3) 0.099(3) Uani 1 1 d .
H73A H 0.3838 0.4321 -0.1396 0.149 Uiso 1 1 calc R
H73B H 0.4281 0.3628 -0.1276 0.149 Uiso 1 1 calc R
H73C H 0.4706 0.4326 -0.1140 0.149 Uiso 1 1 calc R
C74 C 0.4201(3) 0.3138(3) 0.0751(2) 0.0435(13) Uani 1 1 d .
H74A H 0.3757 0.2988 0.0989 0.052 Uiso 1 1 calc R
H74B H 0.4311 0.2780 0.0471 0.052 Uiso 1 1 calc R
C75 C 0.4901(3) 0.3221(3) 0.1122(3) 0.0596(16) Uani 1 1 d .
H75A H 0.4821 0.3606 0.1381 0.071 Uiso 1 1 calc R
H75B H 0.5366 0.3315 0.0885 0.071 Uiso 1 1 calc R
C76 C 0.5043(4) 0.2570(4) 0.1478(3) 0.0671(19) Uani 1 1 d .
C77 C 0.5496(6) 0.2064(5) 0.2325(4) 0.134(4) Uani 1 1 d .
H77A H 0.5654 0.2212 0.2705 0.200 Uiso 1 1 calc R
H77B H 0.5931 0.1826 0.2144 0.200 Uiso 1 1 calc R
H77C H 0.5045 0.1762 0.2356 0.200 Uiso 1 1 calc R
Cl1 Cl 0.33943(13) 0.77258(8) 0.13666(7) 0.0828(6) Uani 1 1 d .
C101 C 0.3333(4) 0.9226(4) 0.2023(3) 0.082(2) Uani 1 1 d .
H101 H 0.3385 0.8885 0.1713 0.099 Uiso 1 1 calc R
Cl11 Cl 0.23502(14) 0.92629(18) 0.22193(12) 0.1461(11) Uani 1 1 d .
Cl12 Cl 0.3648(2) 1.00070(14) 0.17505(13) 0.1560(12) Uani 1 1 d .
Cl13 Cl 0.39242(15) 0.89872(14) 0.25669(12) 0.1289(9) Uani 1 1 d .
C102 C 0.1221(5) 0.1474(4) 0.2624(3) 0.093(3) Uani 1 1 d .
H102 H 0.1295 0.1953 0.2508 0.112 Uiso 1 1 calc R
Cl21 Cl 0.0494(4) 0.1438(2) 0.3080(2) 0.313(4) Uani 1 1 d .
Cl22 Cl 0.2123(2) 0.11735(13) 0.29183(15) 0.1717(15) Uani 1 1 d .
Cl23 Cl 0.10337(18) 0.10150(15) 0.20306(12) 0.1384(10) Uani 1 1 d .
C103 C 0.2319(4) 0.8262(3) 0.0218(3) 0.0697(18) Uani 1 1 d .
H103 H 0.2719 0.8115 0.0502 0.084 Uiso 1 1 calc R
Cl31 Cl 0.1833(3) 0.89525(10) 0.04781(13) 0.1770(16) Uani 1 1 d .
Cl32 Cl 0.27852(12) 0.84303(17) -0.04268(10) 0.1413(12) Uani 1 1 d .
Cl33 Cl 0.16467(12) 0.76239(9) 0.01216(9) 0.0907(6) Uani 1 1 d .
C104 C 0.2149(4) 0.6660(3) 0.2016(3) 0.0676(18) Uani 1 1 d .
H104 H 0.2544 0.6999 0.1891 0.081 Uiso 1 1 calc R
Cl41 Cl 0.1564(2) 0.7002(2) 0.25453(12) 0.205(2) Uani 1 1 d .
Cl42 Cl 0.26207(14) 0.59797(11) 0.23056(9) 0.1074(7) Uani 1 1 d .
Cl43 Cl 0.15836(10) 0.64157(8) 0.14386(7) 0.0701(5) Uani 1 1 d .

loop_
_atom_site_aniso_label
_atom_site_aniso_U_11
_atom_site_aniso_U_22
_atom_site_aniso_U_33
_atom_site_aniso_U_23
_atom_site_aniso_U_13
_atom_site_aniso_U_12
Co 0.0213(2) 0.0182(2) 0.0266(3) -0.0001(2) 0.0006(2) -0.0001(2)
O21 0.065(3) 0.071(3) 0.047(2) -0.0064(19) -0.012(2) 0.015(2)
O22 0.087(3) 0.057(2) 0.045(2) -0.006(2) -0.016(2) 0.013(2)
O31 0.040(2) 0.037(2) 0.088(3) 0.000(2) -0.003(2) -0.0037(17)
O32 0.0347(18) 0.063(2) 0.083(3) -0.008(2) -0.016(2) 0.0017(18)
O41 0.0325(17) 0.047(2) 0.037(2) 0.0073(16) -0.0035(16) 0.0057(15)
O42 0.0309(17) 0.046(2) 0.059(2) 0.0045(18) 0.0068(16) -0.0064(16)
O51 0.057(2) 0.0375(19) 0.061(2) -0.0120(17) 0.017(2) -0.0160(19)
O52 0.070(2) 0.056(2) 0.047(2) -0.003(2) 0.002(2) -0.005(2)
O61 0.048(2) 0.042(2) 0.056(2) 0.0124(19) 0.0121(19) -0.0005(18)
O62 0.0376(18) 0.0333(18) 0.042(2) -0.0030(15) 0.0027(17) -0.0042(16)
O63 0.063(3) 0.097(4) 0.070(3) -0.012(3) 0.023(3) -0.005(3)
O64 0.149(5) 0.102(4) 0.047(3) 0.000(3) 0.014(3) -0.059(4)
O71 0.054(2) 0.067(3) 0.080(3) 0.015(2) 0.032(2) 0.025(2)
O72 0.056(2) 0.067(3) 0.044(2) 0.022(2) 0.0177(19) 0.020(2)
O73 0.175(6) 0.086(4) 0.077(4) -0.006(3) -0.037(4) 0.051(4)
O74 0.128(4) 0.102(4) 0.059(3) -0.010(3) -0.014(3) 0.017(4)
N1 0.024(2) 0.0206(16) 0.027(2) 0.0004(14) -0.0016(16) -0.0014(15)
N2 0.0235(18) 0.0212(18) 0.030(2) 0.0046(16) -0.0020(16) -0.0024(15)
N3 0.0212(17) 0.0195(16) 0.025(2) -0.0007(14) 0.0016(15) 0.0011(15)
N4 0.0189(17) 0.0175(17) 0.036(2) -0.0003(15) -0.0030(16) 0.0009(15)
N5 0.035(2) 0.0220(19) 0.032(2) -0.0094(16) 0.0046(18) -0.0028(17)
N6 0.0245(18) 0.0256(19) 0.033(2) 0.0028(16) 0.0057(16) 0.0032(16)
C1 0.024(2) 0.0199(19) 0.030(2) -0.0012(17) 0.001(2) 0.0011(19)
C2 0.036(3) 0.023(2) 0.046(3) 0.002(2) 0.001(2) -0.004(2)
C3 0.045(3) 0.032(2) 0.026(3) 0.013(2) 0.001(2) 0.001(2)
C4 0.034(2) 0.029(2) 0.032(3) 0.006(2) 0.000(2) 0.001(2)
C5 0.035(2) 0.033(3) 0.026(3) 0.001(2) -0.004(2) -0.001(2)
C6 0.027(2) 0.027(2) 0.036(3) -0.001(2) -0.002(2) -0.0033(19)
C7 0.045(3) 0.043(3) 0.031(3) 0.003(2) -0.019(2) -0.010(2)
C8 0.040(3) 0.036(3) 0.052(3) 0.003(2) -0.014(3) -0.012(2)
C9 0.028(2) 0.032(2) 0.032(3) 0.001(2) -0.005(2) -0.007(2)
C10 0.026(2) 0.024(2) 0.032(3) -0.0009(19) 0.002(2) 0.0000(19)
C11 0.022(2) 0.018(2) 0.028(2) 0.0009(18) 0.0042(18) -0.0011(17)
C12 0.029(2) 0.022(2) 0.040(3) 0.0028(18) 0.002(2) 0.0000(18)
C13 0.030(2) 0.023(2) 0.036(3) 0.004(2) 0.002(2) 0.002(2)
C14 0.024(2) 0.022(2) 0.029(3) -0.0027(18) 0.003(2) 0.0036(18)
C15 0.028(2) 0.028(2) 0.018(2) -0.0003(18) 0.0016(18) 0.0085(19)
C16 0.024(2) 0.029(2) 0.029(3) -0.003(2) 0.0027(18) 0.000(2)
C17 0.020(2) 0.028(2) 0.048(3) -0.009(2) -0.008(2) -0.0014(19)
C18 0.038(3) 0.023(2) 0.038(3) -0.008(2) -0.005(2) -0.005(2)
C19 0.019(2) 0.023(2) 0.031(3) -0.0090(19) 0.0008(19) 0.0016(18)
C20 0.024(2) 0.018(2) 0.039(3) 0.0050(19) 0.006(2) 0.0020(18)
C21 0.048(3) 0.032(3) 0.039(3) 0.007(2) -0.012(2) 0.002(2)
C22 0.081(4) 0.038(3) 0.032(3) 0.008(2) -0.011(3) 0.001(3)
C23 0.075(4) 0.067(4) 0.036(3) 0.010(3) -0.002(3) -0.018(3)
C24 0.115(5) 0.051(4) 0.047(4) 0.011(3) -0.034(4) 0.002(4)
C25 0.055(3) 0.044(3) 0.026(3) 0.005(2) -0.015(2) 0.001(3)
C26 0.071(4) 0.058(4) 0.022(3) -0.001(3) -0.012(3) -0.002(3)
C27 0.163(8) 0.073(5) 0.075(5) -0.028(4) -0.036(5) 0.055(5)
C31 0.027(2) 0.029(2) 0.055(3) -0.004(2) 0.000(2) -0.002(2)
C32 0.029(2) 0.039(3) 0.067(4) 0.017(3) 0.005(3) -0.013(2)
C33 0.049(3) 0.054(3) 0.055(4) 0.016(3) 0.012(3) -0.002(3)
C34 0.056(3) 0.035(3) 0.105(5) 0.023(3) 0.010(4) -0.010(3)
C35 0.028(2) 0.036(3) 0.066(4) 0.000(3) 0.004(2) -0.015(2)
C36 0.029(3) 0.041(3) 0.059(4) 0.005(3) 0.002(2) -0.010(2)
C37 0.057(4) 0.076(5) 0.129(7) 0.005(5) -0.026(4) 0.012(4)
C41 0.030(2) 0.027(2) 0.028(3) -0.0017(19) -0.006(2) 0.0050(19)
C42 0.027(2) 0.026(2) 0.039(3) 0.005(2) -0.001(2) 0.0067(19)
C43 0.033(3) 0.026(2) 0.069(4) 0.001(3) 0.008(3) -0.001(2)
C44 0.043(3) 0.043(3) 0.053(4) 0.012(3) 0.004(3) 0.017(2)
C45 0.026(2) 0.029(2) 0.044(3) 0.000(2) -0.012(2) 0.002(2)
C46 0.029(3) 0.024(2) 0.045(3) -0.003(2) 0.007(2) 0.005(2)
C47 0.057(3) 0.058(4) 0.068(4) 0.017(3) 0.023(3) -0.004(3)
C51 0.023(2) 0.022(2) 0.038(3) 0.000(2) -0.005(2) 0.0010(18)
C52 0.037(2) 0.024(2) 0.056(3) -0.006(2) -0.012(3) 0.006(2)
C53 0.038(3) 0.044(3) 0.065(4) -0.022(3) -0.003(3) 0.008(2)
C54 0.064(4) 0.023(2) 0.085(5) -0.006(3) -0.016(3) 0.007(2)
C55 0.039(3) 0.024(2) 0.049(3) -0.009(2) -0.008(2) 0.003(2)
C56 0.038(3) 0.033(3) 0.056(4) -0.013(2) 0.000(3) 0.008(2)
C57 0.093(5) 0.084(5) 0.067(4) 0.018(4) -0.003(4) -0.008(4)
C61 0.033(2) 0.032(2) 0.034(3) -0.003(2) 0.007(2) 0.000(2)
C62 0.034(3) 0.036(3) 0.034(3) -0.001(2) 0.018(2) 0.004(2)
C63 0.050(3) 0.042(3) 0.062(4) -0.006(3) 0.015(3) -0.018(3)
C64 0.052(3) 0.040(3) 0.046(4) -0.006(3) 0.014(3) 0.005(3)
C65 0.072(4) 0.076(4) 0.050(4) -0.023(3) 0.023(3) -0.005(4)
C66 0.068(4) 0.068(4) 0.053(4) -0.018(4) 0.028(4) -0.005(4)
C67 0.174(10) 0.112(7) 0.090(6) 0.005(6) 0.024(6) -0.060(7)
C71 0.025(2) 0.035(3) 0.050(3) -0.008(2) 0.001(2) 0.001(2)
C72 0.053(3) 0.032(3) 0.050(4) 0.006(2) 0.021(3) 0.002(3)
C73 0.113(6) 0.117(7) 0.068(5) 0.028(5) 0.032(4) 0.045(5)
C74 0.032(3) 0.049(3) 0.050(3) 0.005(3) 0.002(2) 0.005(2)
C75 0.044(3) 0.063(4) 0.072(4) -0.004(3) -0.001(3) 0.010(3)
C76 0.067(4) 0.069(5) 0.065(5) -0.010(4) -0.026(4) 0.030(4)
C77 0.143(8) 0.119(8) 0.138(9) 0.038(7) -0.008(7) 0.062(7)
Cl1 0.1393(17) 0.0511(9) 0.0580(10) 0.0014(8) -0.0064(11) -0.0237(11)
C101 0.077(4) 0.089(5) 0.080(5) -0.007(4) 0.004(4) 0.018(4)
Cl11 0.0865(14) 0.212(3) 0.140(2) -0.050(2) 0.0222(15) 0.0346(18)
Cl12 0.234(3) 0.0890(17) 0.145(2) 0.0139(16) 0.047(2) 0.012(2)
Cl13 0.1152(18) 0.142(2) 0.130(2) 0.0095(18) -0.0476(16) 0.0048(16)
C102 0.141(7) 0.065(4) 0.073(5) 0.030(4) 0.044(5) 0.014(5)
Cl21 0.415(7) 0.183(4) 0.341(6) 0.054(4) 0.312(6) 0.040(5)
Cl22 0.218(3) 0.0948(17) 0.202(3) 0.0700(19) -0.101(3) -0.027(2)
Cl23 0.154(2) 0.143(2) 0.119(2) 0.0106(18) -0.0203(18) -0.071(2)
C103 0.062(4) 0.073(4) 0.074(4) 0.014(3) -0.019(4) -0.021(3)
Cl31 0.348(5) 0.0355(10) 0.148(2) -0.0191(12) 0.024(3) 0.0061(19)
Cl32 0.0685(12) 0.251(3) 0.1048(17) 0.087(2) -0.0054(12) -0.0171(17)
Cl33 0.1067(14) 0.0601(10) 0.1054(15) -0.0153(10) -0.0029(12) -0.0283(10)
C104 0.073(4) 0.056(4) 0.074(5) -0.012(3) -0.015(4) -0.004(3)
Cl41 0.217(3) 0.293(4) 0.106(2) -0.117(3) -0.061(2) 0.165(3)
Cl42 0.1315(17) 0.0997(15) 0.0910(14) -0.0136(11) -0.0421(14) 0.0441(14)
Cl43 0.0884(11) 0.0673(10) 0.0545(10) -0.0135(8) -0.0166(9) 0.0101(10)

loop_
_atom_type_symbol
_atom_type_description
_atom_type_scat_dispersion_real
_atom_type_scat_dispersion_imag
_atom_type_scat_source
C C 0.0033 0.0016 'International Tables Vol C Tables 4.2.6.8 and 6.1.1.4'
H H 0.0000 0.0000 'International Tables Vol C Tables 4.2.6.8 and 6.1.1.4'
N N 0.0061 0.0033 'International Tables Vol C Tables 4.2.6.8 and 6.1.1.4'
O O 0.0106 0.0060 'International Tables Vol C Tables 4.2.6.8 and 6.1.1.4'
Cl Cl 0.1484 0.1585 'International Tables Vol C Tables 4.2.6.8 and 6.1.1.4'
Co Co 0.3494 0.9721 'International Tables Vol C Tables 4.2.6.8 and 6.1.1.4'

loop_
_geom_angle_atom_site_label_1
_geom_angle_atom_site_label_2
_geom_angle_atom_site_label_3
_geom_angle
N4 Co N1 90.75(14)
N4 Co N3 89.16(14)
N1 Co N3 179.12(15)
N4 Co N2 178.70(16)
N1 Co N2 90.11(14)
N3 Co N2 89.96(14)
N4 Co N5 89.27(15)
N1 Co N5 93.86(14)
N3 Co N5 87.02(14)
N2 Co N5 91.65(14)
N4 Co N6 84.71(14)
N1 Co N6 90.52(14)
N3 Co N6 88.60(14)
N2 Co N6 94.31(15)
N5 Co N6 172.60(16)
C26 O22 C27 115.0(5)
C36 O32 C37 114.6(4)
C46 O42 C47 114.2(4)
C56 O52 C57 115.6(5)
C62 O62 C63 116.2(4)
C66 O64 C67 115.3(6)
C72 O72 C73 114.0(4)
C76 O74 C77 115.6(7)
C1 N1 C4 107.2(3)
C1 N1 Co 125.3(3)
C4 N1 Co 126.9(3)
C9 N2 C6 106.6(3)
C9 N2 Co 126.5(3)
C6 N2 Co 126.9(3)
C14 N3 C11 105.6(3)
C14 N3 Co 127.5(3)
C11 N3 Co 126.9(3)
C16 N4 C19 107.1(3)
C16 N4 Co 127.0(3)
C19 N4 Co 126.0(3)
C61 N5 Co 124.8(3)
C71 N6 Co 125.1(3)
C20 C1 N1 124.8(4)
C20 C1 C2 126.4(4)
N1 C1 C2 108.6(4)
C3 C2 C1 109.0(4)
C2 C3 C4 107.6(4)
C5 C4 N1 126.0(4)
C5 C4 C3 125.7(4)
N1 C4 C3 107.6(4)
C4 C5 C6 122.1(4)
C4 C5 C21 118.7(4)
C6 C5 C21 117.5(4)
N2 C6 C5 124.7(4)
N2 C6 C7 109.1(4)
C5 C6 C7 125.6(4)
C8 C7 C6 107.8(4)
C7 C8 C9 107.7(4)
N2 C9 C10 126.4(4)
N2 C9 C8 108.9(4)
C10 C9 C8 124.6(4)
C9 C10 C11 121.0(4)
C9 C10 C31 121.1(4)
C11 C10 C31 116.9(4)
N3 C11 C10 124.9(4)
N3 C11 C12 109.6(3)
C10 C11 C12 125.0(4)
C13 C12 C11 107.5(4)
C12 C13 C14 107.1(4)
N3 C14 C15 124.8(4)
N3 C14 C13 110.1(4)
C15 C14 C13 124.7(4)
C14 C15 C16 120.6(4)
C14 C15 C41 120.9(4)
C16 C15 C41 117.8(4)
N4 C16 C15 124.7(4)
N4 C16 C17 109.1(4)
C15 C16 C17 125.4(4)
C18 C17 C16 107.7(4)
C17 C18 C19 107.6(4)
N4 C19 C20 124.4(4)
N4 C19 C18 108.4(4)
C20 C19 C18 126.7(4)
C1 C20 C19 122.9(4)
C1 C20 C51 120.4(4)
C19 C20 C51 116.4(4)
C5 C21 C22 127.1(5)
C5 C21 C25 123.4(4)
C22 C21 C25 60.0(3)
C24 C22 C21 116.1(5)
C24 C22 C25 115.8(5)
C21 C22 C25 61.1(3)
C24 C22 C23 113.0(5)
C21 C22 C23 122.6(5)
C25 C22 C23 118.9(5)
C26 C25 C22 120.5(5)
C26 C25 C21 121.6(4)
C22 C25 C21 58.9(3)
O21 C26 O22 123.4(6)
O21 C26 C25 127.6(5)
O22 C26 C25 109.0(5)
C32 C31 C10 124.9(4)
C32 C31 C35 60.1(3)
C10 C31 C35 125.1(4)
C31 C32 C33 122.5(4)
C31 C32 C35 61.3(3)
C33 C32 C35 120.7(5)
C31 C32 C34 117.0(5)
C33 C32 C34 111.4(5)
C35 C32 C34 115.5(5)
C36 C35 C32 123.4(5)
C36 C35 C31 123.2(4)
C32 C35 C31 58.6(3)
O31 C36 O32 124.5(5)
O31 C36 C35 125.7(5)
O32 C36 C35 109.8(4)
C15 C41 C42 125.4(4)
C15 C41 C45 120.8(4)
C42 C41 C45 60.8(3)
C43 C42 C41 123.6(4)
C43 C42 C44 113.6(4)
C41 C42 C44 115.5(4)
C43 C42 C45 118.6(4)
C41 C42 C45 60.5(3)
C44 C42 C45 114.7(4)
C46 C45 C41 120.3(4)
C46 C45 C42 120.2(4)
C41 C45 C42 58.7(3)
O41 C46 O42 123.7(5)
O41 C46 C45 125.8(4)
O42 C46 C45 110.5(4)
C52 C51 C55 61.0(3)
C52 C51 C20 126.3(4)
C55 C51 C20 122.3(4)
C51 C52 C55 59.6(3)
C51 C52 C54 116.5(4)
C55 C52 C54 114.3(4)
C51 C52 C53 122.6(4)
C55 C52 C53 118.9(5)
C54 C52 C53 114.1(4)
C56 C55 C51 120.8(4)
C56 C55 C52 120.0(4)
C51 C55 C52 59.5(3)
O51 C56 O52 123.1(5)
O51 C56 C55 127.3(5)
O52 C56 C55 109.5(4)
N5 C61 C62 114.2(4)
N5 C61 C64 110.4(4)
C62 C61 C64 109.7(4)
O61 C62 O62 125.7(5)
O61 C62 C61 121.5(5)
O62 C62 C61 112.6(4)
C65 C64 C61 114.4(5)
C66 C65 C64 114.9(5)
O63 C66 O64 123.7(6)
O63 C66 C65 125.0(7)
O64 C66 C65 111.3(7)
N6 C71 C74 111.0(4)
N6 C71 C72 109.1(4)
C74 C71 C72 109.3(4)
O71 C72 O72 126.0(5)
O71 C72 C71 122.0(5)
O72 C72 C71 111.8(4)
C75 C74 C71 114.8(5)
C74 C75 C76 110.4(5)
O74 C76 O73 126.4(7)
O74 C76 C75 112.4(7)
O73 C76 C75 121.2(6)
Cl13 C101 Cl11 112.6(4)
Cl13 C101 Cl12 109.8(4)
Cl11 C101 Cl12 110.6(4)
Cl21 C102 Cl23 111.8(6)
Cl21 C102 Cl22 112.5(5)
Cl23 C102 Cl22 107.4(4)
Cl31 C103 Cl33 108.3(4)
Cl31 C103 Cl32 112.1(4)
Cl33 C103 Cl32 109.3(4)
Cl42 C104 Cl41 107.2(4)
Cl42 C104 Cl43 110.5(3)
Cl41 C104 Cl43 110.6(4)

loop_
_geom_bond_atom_site_label_1
_geom_bond_atom_site_label_2
_geom_bond_distance
Co N4 1.929(3)
Co N1 1.935(3)
Co N3 1.938(3)
Co N2 1.954(3)
Co N5 1.992(4)
Co N6 2.004(3)
O21 C26 1.185(6)
O22 C26 1.351(6)
O22 C27 1.445(7)
O31 C36 1.210(6)
O32 C36 1.322(6)
O32 C37 1.457(7)
O41 C46 1.201(5)
O42 C46 1.341(5)
O42 C47 1.460(6)
O51 C56 1.209(6)
O52 C56 1.330(6)
O52 C57 1.465(7)
O61 C62 1.214(6)
O62 C62 1.301(6)
O62 C63 1.447(6)
O63 C66 1.207(8)
O64 C66 1.325(8)
O64 C67 1.425(9)
O71 C72 1.185(6)
O72 C72 1.321(6)
O72 C73 1.502(7)
O73 C76 1.218(8)
O74 C76 1.210(7)
O74 C77 1.576(9)
N1 C1 1.390(5)
N1 C4 1.390(5)
N2 C9 1.370(5)
N2 C6 1.388(6)
N3 C14 1.378(5)
N3 C11 1.391(5)
N4 C16 1.369(5)
N4 C19 1.383(5)
N5 C61 1.463(6)
N6 C71 1.476(5)
C1 C20 1.372(6)
C1 C2 1.414(6)
C2 C3 1.337(6)
C3 C4 1.451(6)
C4 C5 1.373(6)
C5 C6 1.398(6)
C5 C21 1.495(6)
C6 C7 1.433(6)
C7 C8 1.332(7)
C8 C9 1.449(6)
C9 C10 1.394(6)
C10 C11 1.403(6)
C10 C31 1.489(6)
C11 C12 1.427(6)
C12 C13 1.356(6)
C13 C14 1.430(6)
C14 C15 1.381(6)
C15 C16 1.420(6)
C15 C41 1.496(6)
C16 C17 1.422(6)
C17 C18 1.346(6)
C18 C19 1.431(6)
C19 C20 1.397(6)
C20 C51 1.500(6)
C21 C22 1.516(7)
C21 C25 1.550(7)
C22 C24 1.498(7)
C22 C25 1.534(7)
C22 C23 1.537(8)
C25 C26 1.484(8)
C31 C32 1.488(7)
C31 C35 1.531(6)
C32 C33 1.507(8)
C32 C35 1.512(7)
C32 C34 1.532(7)
C35 C36 1.488(7)
C41 C42 1.498(6)
C41 C45 1.526(6)
C42 C43 1.498(7)
C42 C44 1.506(6)
C42 C45 1.531(6)
C45 C46 1.480(7)
C51 C52 1.499(6)
C51 C55 1.500(7)
C52 C55 1.521(7)
C52 C54 1.527(7)
C52 C53 1.534(7)
C55 C56 1.474(7)
C61 C62 1.521(7)
C61 C64 1.564(6)
C64 C65 1.507(8)
C65 C66 1.482(9)
C71 C74 1.536(7)
C71 C72 1.559(7)
C74 C75 1.490(7)
C75 C76 1.563(9)
C101 Cl13 1.700(7)
C101 Cl11 1.744(7)
C101 Cl12 1.768(8)
C102 Cl21 1.644(8)
C102 Cl23 1.700(9)
C102 Cl22 1.795(9)
C103 Cl31 1.721(7)
C103 Cl33 1.729(6)
C103 Cl32 1.747(7)
C104 Cl42 1.719(7)
C104 Cl41 1.737(7)
C104 Cl43 1.738(6)

loop_
_geom_hbond_atom_site_label_D
_geom_hbond_atom_site_label_H
_geom_hbond_atom_site_label_A
_geom_hbond_distance_DH
_geom_hbond_distance_HA
_geom_hbond_distance_DA
_geom_hbond_angle_DHA
_geom_hbond_site_symmetry_A
C71 H71 O31 1.00 2.40 3.197(6) 136.0 .
N5 H5B O41 0.92 2.31 3.185(5) 159.8 .
N6 H6A O51 0.92 2.34 3.170(5) 150.4 .
C102 H102 O61 1.00 2.33 3.300(8) 162.9 .
C33 H33A O64 0.98 2.43 3.394(7) 166.6 2_564
C18 H18 O71 0.95 2.56 3.367(6) 143.5 4_455
C51 H51 O71 1.00 2.46 3.177(6) 127.9 4_455
N6 H6B O72 0.92 2.08 2.617(5) 115.8 .
C101 H101 Cl1 1.00 2.45 3.367(8) 152.1 .
C103 H103 Cl1 1.00 2.47 3.440(7) 164.7 .
C104 H104 Cl1 1.00 2.39 3.374(7) 166.1 .
C31 H31 Cl1 1.00 2.66 3.661(5) 174.4 .
C67 H67B Cl41 0.98 2.75 3.474(10) 131.1 3_545
C27 H27C Cl42 0.98 2.84 3.760(7) 156.7 .
C43 H43B Cl43 0.98 2.77 3.476(5) 129.2 .
C61 H61 O21 1.00 2.58 3.460(6) 147.0 .
